data_7711899
loop_
_publ_author_name
'Ludwig, Stephan'
'Hamann, Friederike M.'
'Helmdach, Kai'
'Villinger, Alexander'
'Seidel, Wolfram W.'

_publ_section_title
;
 Tuning the potential of redox-active diphosphine ligands based on the
 alkyne complexes
 [Tp*W(CO)L{&#x3b7;<sup>2</sup>-C<sub>2</sub>(PPh<sub>2</sub>)<sub>2</sub>}].
;
_journal_issue 2
_journal_name_full 'Dalton transactions (Cambridge, England : 2003)'
_journal_page_first 326
_journal_page_last 337
_journal_paper_doi 10.1039/d2dt02794a
_journal_volume 52
_journal_year 2023
_chemical_formula_moiety 'C45 H48 B Br Cl2 N6 O P2 Pd W, 3(C H2 Cl2)'
_chemical_formula_sum 'C48 H54 B Br Cl8 N6 O P2 Pd W'
_chemical_formula_weight 1457.48
_chemical_name_systematic
'Carbonyl-bromido-hydrido{tris(3,4,5-trimethylpyrazolyl)borato}-tungsten(II) {\m-\h2-\k2-bis(diphenylphosphanylethyne)}-palladiumdichloride'
_chemical_properties_physical Moisture-sensitive
_space_group_crystal_system monoclinic
_space_group_IT_number 14
_space_group_name_Hall '-P 2yn'
_space_group_name_H-M_alt 'P 1 21/n 1'
_atom_sites_solution_hydrogens geom
_audit_creation_method SHELXL-2014/7
_audit_update_record
;
2022-08-18 deposited with the CCDC.	2022-12-12 downloaded from the CCDC.
;
_cell_angle_alpha 90
_cell_angle_beta 91.629(3)
_cell_angle_gamma 90
_cell_formula_units_Z 4
_cell_length_a 15.3742(16)
_cell_length_b 16.4883(18)
_cell_length_c 21.753(2)
_cell_measurement_reflns_used 9847
_cell_measurement_temperature 123(2)
_cell_measurement_theta_max 32.40
_cell_measurement_theta_min 2.80
_cell_volume 5512.0(10)
_computing_cell_refinement 'Bruker Apex V7.51A'
_computing_data_collection 'Bruker Apex V7.51A'
_computing_data_reduction 'Bruker SAINT'
_computing_molecular_graphics 'ORTEP-3v2.01 (Farrugia, 1997)'
_computing_publication_material 'SHELXL-2014/7 (Sheldrick, 2014)'
_computing_structure_refinement 'SHELXL-2014/7 (Sheldrick, 2014)'
_computing_structure_solution 'Bruker SHELXTL'
_diffrn_ambient_temperature 123(2)
_diffrn_measured_fraction_theta_full 0.998
_diffrn_measured_fraction_theta_max 0.999
_diffrn_measurement_device_type 'Bruker Apex Kappa-II-CCD-diffractometer'
_diffrn_measurement_method 'phi and omega scans'
_diffrn_radiation_type MoK\a
_diffrn_radiation_wavelength 0.71073
_diffrn_reflns_av_R_equivalents 0.0684
_diffrn_reflns_av_unetI/netI 0.0432
_diffrn_reflns_Laue_measured_fraction_full 0.998
_diffrn_reflns_Laue_measured_fraction_max 0.999
_diffrn_reflns_limit_h_max 23
_diffrn_reflns_limit_h_min -23
_diffrn_reflns_limit_k_max 24
_diffrn_reflns_limit_k_min -24
_diffrn_reflns_limit_l_max 32
_diffrn_reflns_limit_l_min -32
_diffrn_reflns_number 141896
_diffrn_reflns_point_group_measured_fraction_full 0.998
_diffrn_reflns_point_group_measured_fraction_max 0.999
_diffrn_reflns_theta_full 25.242
_diffrn_reflns_theta_max 32.499
_diffrn_reflns_theta_min 3.073
_diffrn_source 'sealed tube'
_exptl_absorpt_coefficient_mu 3.625
_exptl_absorpt_correction_T_max 0.7467
_exptl_absorpt_correction_T_min 0.4985
_exptl_absorpt_correction_type multi-scan
_exptl_absorpt_process_details '(SADABS; Sheldrick, 2004)'
_exptl_crystal_colour red
_exptl_crystal_density_diffrn 1.756
_exptl_crystal_description plate
_exptl_crystal_F_000 2872
_exptl_crystal_recrystallization_method 'Re-crystallisation from solvent: dichloromethane / n-pentane'
_exptl_crystal_size_max 0.210
_exptl_crystal_size_mid 0.100
_exptl_crystal_size_min 0.030
_refine_diff_density_max 2.638
_refine_diff_density_min -1.720
_refine_diff_density_rms 0.139
_refine_ls_extinction_method none
_refine_ls_goodness_of_fit_ref 1.052
_refine_ls_hydrogen_treatment constr
_refine_ls_matrix_type full
_refine_ls_number_parameters 631
_refine_ls_number_reflns 19918
_refine_ls_number_restraints 0
_refine_ls_restrained_S_all 1.052
_refine_ls_R_factor_all 0.0518
_refine_ls_R_factor_gt 0.0318
_refine_ls_shift/su_max 0.002
_refine_ls_shift/su_mean 0.000
_refine_ls_structure_factor_coef Fsqd
_refine_ls_weighting_details 'w=1/[\s^2^(Fo^2^)+(0.0248P)^2^+10.0420P] where P=(Fo^2^+2Fc^2^)/3'
_refine_ls_weighting_scheme calc
_refine_ls_wR_factor_gt 0.0671
_refine_ls_wR_factor_ref 0.0757
_reflns_Friedel_coverage 0.000
_reflns_number_gt 15751
_reflns_number_total 19918
_reflns_threshold_expression 'I > 2\s(I)'
_cod_data_source_file d2dt02794a2.cif
_cod_data_source_block av_fhbrwpppd
_cod_depositor_comments 'Adding full bibliography for 7711895--7711909.cif.'
_cod_original_sg_symbol_H-M 'P 21/n'
_cod_database_code 7711899
_shelx_shelxl_version_number 2014/7
_shelx_space_group_comment
;
The symmetry employed for this shelxl refinement is uniquely defined
by the following loop, which should always be used as a source of
symmetry information in preference to the above space-group names.
They are only intended as comments.
;
_shelx_estimated_absorpt_t_min 0.517
_shelx_estimated_absorpt_t_max 0.899

loop_
_space_group_symop_operation_xyz
'x, y, z'
'-x+1/2, y+1/2, -z+1/2'
'-x, -y, -z'
'x-1/2, -y-1/2, z-1/2'

loop_
_atom_site_label
_atom_site_type_symbol
_atom_site_fract_x
_atom_site_fract_y
_atom_site_fract_z
_atom_site_U_iso_or_equiv
_atom_site_adp_type
_atom_site_occupancy
_atom_site_site_symmetry_order
_atom_site_calc_flag
_atom_site_refinement_flags_posn
_atom_site_refinement_flags_adp
_atom_site_refinement_flags_occupancy
_atom_site_disorder_assembly
_atom_site_disorder_group
B1 B 0.83200(19) 0.23827(18) 0.28605(13) 0.0131(5) Uani 1 1 d . . . . .
H1 H 0.8830 0.2565 0.2621 0.016 Uiso 1 1 calc R U . . .
Br1 Br 0.60676(2) 0.03837(2) 0.34152(2) 0.02258(6) Uani 1 1 d . . . . .
Cl1 Cl 0.36092(5) 0.48284(4) 0.38110(4) 0.02538(15) Uani 1 1 d . . . . .
Cl2 Cl 0.35007(5) 0.38836(5) 0.51952(3) 0.02515(15) Uani 1 1 d . . . . .
N1 N 0.67820(14) 0.19236(13) 0.26564(10) 0.0130(4) Uani 1 1 d . . . . .
N2 N 0.75395(14) 0.22290(13) 0.24320(10) 0.0126(4) Uani 1 1 d . . . . .
N3 N 0.79482(15) 0.12507(14) 0.35973(10) 0.0147(4) Uani 1 1 d . . . . .
N4 N 0.85476(15) 0.16076(14) 0.32272(10) 0.0140(4) Uani 1 1 d . . . . .
N5 N 0.74515(14) 0.28803(13) 0.37526(10) 0.0127(4) Uani 1 1 d . . . . .
N6 N 0.80770(14) 0.30297(13) 0.33298(10) 0.0127(4) Uani 1 1 d . . . . .
O1 O 0.69056(16) 0.14196(14) 0.50679(10) 0.0279(5) Uani 1 1 d . . . . .
P1 P 0.49068(5) 0.34041(4) 0.34025(3) 0.01292(12) Uani 1 1 d . . . . .
P2 P 0.47595(5) 0.25125(4) 0.46559(3) 0.01383(13) Uani 1 1 d . . . . .
Pd1 Pd 0.42262(2) 0.36813(2) 0.42790(2) 0.01395(4) Uani 1 1 d . . . . .
W1 W 0.66399(2) 0.18036(2) 0.36674(2) 0.01188(3) Uani 1 1 d . . . . .
C1 C 0.55680(17) 0.25200(15) 0.35614(12) 0.0134(5) Uani 1 1 d . . . . .
C2 C 0.56027(17) 0.22340(15) 0.41352(12) 0.0140(5) Uani 1 1 d . . . . .
C3 C 0.68038(19) 0.15379(17) 0.45544(14) 0.0187(5) Uani 1 1 d . . . . .
C4 C 0.41812(18) 0.31572(16) 0.27608(13) 0.0165(5) Uani 1 1 d . . . . .
C5 C 0.3566(2) 0.25487(19) 0.28402(15) 0.0233(6) Uani 1 1 d . . . . .
H5 H 0.3520 0.2290 0.3228 0.028 Uiso 1 1 calc R U . . .
C6 C 0.3021(2) 0.2321(2) 0.23517(16) 0.0298(7) Uani 1 1 d . . . . .
H6 H 0.2600 0.1907 0.2406 0.036 Uiso 1 1 calc R U . . .
C7 C 0.3088(2) 0.2695(2) 0.17836(16) 0.0318(7) Uani 1 1 d . . . . .
H7 H 0.2716 0.2535 0.1449 0.038 Uiso 1 1 calc R U . . .
C8 C 0.3697(2) 0.3299(2) 0.17064(15) 0.0318(7) Uani 1 1 d . . . . .
H8 H 0.3747 0.3553 0.1317 0.038 Uiso 1 1 calc R U . . .
C9 C 0.4237(2) 0.3539(2) 0.21953(14) 0.0236(6) Uani 1 1 d . . . . .
H9 H 0.4644 0.3964 0.2143 0.028 Uiso 1 1 calc R U . . .
C10 C 0.56953(17) 0.41302(16) 0.31441(12) 0.0140(5) Uani 1 1 d . . . . .
C11 C 0.57971(19) 0.48739(17) 0.34391(13) 0.0183(5) Uani 1 1 d . . . . .
H11 H 0.5428 0.5020 0.3764 0.022 Uiso 1 1 calc R U . . .
C12 C 0.6443(2) 0.54006(17) 0.32545(14) 0.0212(6) Uani 1 1 d . . . . .
H12 H 0.6514 0.5910 0.3454 0.025 Uiso 1 1 calc R U . . .
C13 C 0.6985(2) 0.51915(17) 0.27828(13) 0.0202(6) Uani 1 1 d . . . . .
H13 H 0.7427 0.5556 0.2661 0.024 Uiso 1 1 calc R U . . .
C14 C 0.68833(18) 0.44531(17) 0.24892(13) 0.0182(5) Uani 1 1 d . . . . .
H14 H 0.7252 0.4313 0.2162 0.022 Uiso 1 1 calc R U . . .
C15 C 0.62461(18) 0.39157(16) 0.26692(12) 0.0160(5) Uani 1 1 d . . . . .
H15 H 0.6183 0.3405 0.2471 0.019 Uiso 1 1 calc R U . . .
C16 C 0.39728(19) 0.17109(16) 0.45230(12) 0.0167(5) Uani 1 1 d . . . . .
C17 C 0.4224(2) 0.09350(19) 0.43608(15) 0.0261(7) Uani 1 1 d . . . . .
H17 H 0.4824 0.0809 0.4328 0.031 Uiso 1 1 calc R U . . .
C18 C 0.3602(2) 0.0343(2) 0.42468(16) 0.0321(8) Uani 1 1 d . . . . .
H18 H 0.3777 -0.0188 0.4135 0.039 Uiso 1 1 calc R U . . .
C19 C 0.2734(2) 0.0519(2) 0.42952(15) 0.0309(7) Uani 1 1 d . . . . .
H19 H 0.2311 0.0110 0.4215 0.037 Uiso 1 1 calc R U . . .
C20 C 0.2474(2) 0.1287(2) 0.44594(17) 0.0319(7) Uani 1 1 d . . . . .
H20 H 0.1873 0.1406 0.4494 0.038 Uiso 1 1 calc R U . . .
C21 C 0.3091(2) 0.18869(19) 0.45747(15) 0.0242(6) Uani 1 1 d . . . . .
H21 H 0.2912 0.2416 0.4689 0.029 Uiso 1 1 calc R U . . .
C22 C 0.51277(18) 0.24191(17) 0.54508(12) 0.0160(5) Uani 1 1 d . . . . .
C23 C 0.54726(19) 0.30922(18) 0.57558(13) 0.0199(6) Uani 1 1 d . . . . .
H23 H 0.5498 0.3601 0.5552 0.024 Uiso 1 1 calc R U . . .
C24 C 0.5780(2) 0.3017(2) 0.63598(14) 0.0239(6) Uani 1 1 d . . . . .
H24 H 0.6023 0.3474 0.6569 0.029 Uiso 1 1 calc R U . . .
C25 C 0.5731(2) 0.2273(2) 0.66592(14) 0.0241(6) Uani 1 1 d . . . . .
H25 H 0.5949 0.2221 0.7070 0.029 Uiso 1 1 calc R U . . .
C26 C 0.5370(2) 0.16111(19) 0.63615(14) 0.0230(6) Uani 1 1 d . . . . .
H26 H 0.5327 0.1107 0.6570 0.028 Uiso 1 1 calc R U . . .
C27 C 0.5067(2) 0.16819(17) 0.57555(13) 0.0196(6) Uani 1 1 d . . . . .
H27 H 0.4818 0.1226 0.5550 0.023 Uiso 1 1 calc R U . . .
C28 C 0.62318(18) 0.18337(16) 0.21685(13) 0.0162(5) Uani 1 1 d . . . . .
C29 C 0.66326(19) 0.20952(17) 0.16354(13) 0.0181(5) Uani 1 1 d . . . . .
C30 C 0.74576(18) 0.23394(16) 0.18192(12) 0.0153(5) Uani 1 1 d . . . . .
C31 C 0.53249(19) 0.15180(19) 0.22011(14) 0.0218(6) Uani 1 1 d . . . . .
H31A H 0.4930 0.1872 0.1963 0.033 Uiso 1 1 calc R U . . .
H31B H 0.5151 0.1507 0.2631 0.033 Uiso 1 1 calc R U . . .
H31C H 0.5299 0.0968 0.2031 0.033 Uiso 1 1 calc R U . . .
C32 C 0.6246(2) 0.2114(2) 0.09962(14) 0.0287(7) Uani 1 1 d . . . . .
H32A H 0.6027 0.2660 0.0904 0.043 Uiso 1 1 calc R U . . .
H32B H 0.5765 0.1724 0.0963 0.043 Uiso 1 1 calc R U . . .
H32C H 0.6692 0.1969 0.0703 0.043 Uiso 1 1 calc R U . . .
C33 C 0.8162(2) 0.26892(19) 0.14458(13) 0.0217(6) Uani 1 1 d . . . . .
H33A H 0.7970 0.2707 0.1012 0.033 Uiso 1 1 calc R U . . .
H33B H 0.8684 0.2351 0.1490 0.033 Uiso 1 1 calc R U . . .
H33C H 0.8294 0.3240 0.1589 0.033 Uiso 1 1 calc R U . . .
C34 C 0.83551(19) 0.06173(17) 0.38743(12) 0.0175(5) Uani 1 1 d . . . . .
C35 C 0.92083(19) 0.05696(18) 0.36836(12) 0.0188(5) Uani 1 1 d . . . . .
C36 C 0.93063(18) 0.12067(17) 0.32789(12) 0.0168(5) Uani 1 1 d . . . . .
C37 C 0.7954(2) 0.00468(19) 0.43161(15) 0.0284(7) Uani 1 1 d . . . . .
H37A H 0.7318 0.0088 0.4279 0.043 Uiso 1 1 calc R U . . .
H37B H 0.8145 0.0187 0.4736 0.043 Uiso 1 1 calc R U . . .
H37C H 0.8133 -0.0509 0.4223 0.043 Uiso 1 1 calc R U . . .
C38 C 0.9872(2) -0.0032(2) 0.38974(15) 0.0277(7) Uani 1 1 d . . . . .
H38A H 0.9659 -0.0581 0.3808 0.042 Uiso 1 1 calc R U . . .
H38B H 0.9977 0.0028 0.4341 0.042 Uiso 1 1 calc R U . . .
H38C H 1.0415 0.0060 0.3683 0.042 Uiso 1 1 calc R U . . .
C39 C 1.0087(2) 0.1443(2) 0.29353(17) 0.0314(8) Uani 1 1 d . . . . .
H39A H 1.0002 0.1297 0.2501 0.047 Uiso 1 1 calc R U . . .
H39B H 1.0598 0.1158 0.3107 0.047 Uiso 1 1 calc R U . . .
H39C H 1.0177 0.2029 0.2971 0.047 Uiso 1 1 calc R U . . .
C40 C 0.74488(17) 0.35301(16) 0.41325(12) 0.0147(5) Uani 1 1 d . . . . .
C41 C 0.80697(18) 0.40922(16) 0.39506(13) 0.0160(5) Uani 1 1 d . . . . .
C42 C 0.84569(17) 0.37515(16) 0.34453(12) 0.0147(5) Uani 1 1 d . . . . .
C43 C 0.68627(19) 0.36125(18) 0.46597(13) 0.0198(6) Uani 1 1 d . . . . .
H43A H 0.6270 0.3727 0.4506 0.030 Uiso 1 1 calc R U . . .
H43B H 0.7065 0.4058 0.4925 0.030 Uiso 1 1 calc R U . . .
H43C H 0.6866 0.3106 0.4896 0.030 Uiso 1 1 calc R U . . .
C44 C 0.8273(2) 0.48941(18) 0.42359(16) 0.0254(6) Uani 1 1 d . . . . .
H44A H 0.8666 0.5196 0.3973 0.038 Uiso 1 1 calc R U . . .
H44B H 0.8552 0.4812 0.4642 0.038 Uiso 1 1 calc R U . . .
H44C H 0.7733 0.5202 0.4281 0.038 Uiso 1 1 calc R U . . .
C45 C 0.91681(19) 0.40865(18) 0.30647(14) 0.0219(6) Uani 1 1 d . . . . .
H45A H 0.8954 0.4155 0.2639 0.033 Uiso 1 1 calc R U . . .
H45B H 0.9663 0.3711 0.3075 0.033 Uiso 1 1 calc R U . . .
H45C H 0.9354 0.4613 0.3231 0.033 Uiso 1 1 calc R U . . .
C46 C 0.1556(3) 0.4063(3) 0.4173(2) 0.0488(11) Uani 1 1 d . . . . .
H46A H 0.1971 0.3990 0.4525 0.059 Uiso 1 1 calc R U . . .
H46B H 0.1754 0.4530 0.3928 0.059 Uiso 1 1 calc R U . . .
Cl3 Cl 0.15495(9) 0.31859(8) 0.37141(6) 0.0604(3) Uani 1 1 d . . . . .
Cl4 Cl 0.05395(8) 0.42657(13) 0.44450(7) 0.0920(6) Uani 1 1 d . . . . .
C47 C 0.2275(2) 0.4592(3) 0.2474(2) 0.0427(10) Uani 1 1 d . . . . .
H47A H 0.2258 0.4133 0.2180 0.051 Uiso 1 1 calc R U . . .
H47B H 0.2497 0.4384 0.2876 0.051 Uiso 1 1 calc R U . . .
Cl5 Cl 0.12242(6) 0.49671(7) 0.25558(6) 0.0524(3) Uani 1 1 d . . . . .
Cl6 Cl 0.29880(6) 0.53420(6) 0.22091(5) 0.0392(2) Uani 1 1 d . . . . .
C48 C 0.9238(3) 0.2462(3) 0.4722(2) 0.0522(11) Uani 1 1 d . . . . .
H48A H 0.8720 0.2282 0.4479 0.063 Uiso 1 1 calc R U . . .
H48B H 0.9612 0.2781 0.4449 0.063 Uiso 1 1 calc R U . . .
Cl7 Cl 0.89090(8) 0.30793(10) 0.53395(5) 0.0633(4) Uani 1 1 d . . . . .
Cl8 Cl 0.98036(15) 0.16280(9) 0.49937(8) 0.1023(7) Uani 1 1 d . . . . .

loop_
_atom_site_aniso_label
_atom_site_aniso_U_11
_atom_site_aniso_U_22
_atom_site_aniso_U_33
_atom_site_aniso_U_23
_atom_site_aniso_U_13
_atom_site_aniso_U_12
B1 0.0144(13) 0.0128(12) 0.0125(12) 0.0014(10) 0.0054(10) 0.0004(10)
Br1 0.02603(15) 0.01332(12) 0.02901(15) -0.00416(11) 0.01154(12) -0.00273(11)
Cl1 0.0229(3) 0.0178(3) 0.0356(4) 0.0062(3) 0.0048(3) 0.0066(3)
Cl2 0.0260(4) 0.0295(4) 0.0206(3) -0.0032(3) 0.0113(3) 0.0098(3)
N1 0.0117(9) 0.0136(10) 0.0139(10) -0.0005(8) 0.0045(8) 0.0004(8)
N2 0.0126(10) 0.0127(9) 0.0128(9) -0.0002(8) 0.0045(8) -0.0001(8)
N3 0.0160(10) 0.0133(10) 0.0151(10) 0.0023(8) 0.0063(8) 0.0032(8)
N4 0.0127(10) 0.0155(10) 0.0140(10) 0.0004(8) 0.0061(8) 0.0023(8)
N5 0.0136(10) 0.0125(9) 0.0121(9) -0.0011(8) 0.0053(8) 0.0001(8)
N6 0.0132(10) 0.0126(10) 0.0126(9) 0.0001(8) 0.0038(8) -0.0006(8)
O1 0.0353(13) 0.0308(12) 0.0178(10) 0.0048(9) 0.0075(9) 0.0112(10)
P1 0.0139(3) 0.0104(3) 0.0147(3) 0.0003(2) 0.0057(2) 0.0000(2)
P2 0.0153(3) 0.0116(3) 0.0150(3) 0.0005(2) 0.0081(2) 0.0012(2)
Pd1 0.01493(9) 0.01125(8) 0.01604(9) -0.00064(7) 0.00690(7) 0.00228(7)
W1 0.01327(5) 0.00938(4) 0.01336(5) -0.00010(4) 0.00683(3) 0.00062(4)
C1 0.0122(11) 0.0111(10) 0.0171(12) -0.0018(9) 0.0044(9) -0.0011(9)
C2 0.0173(12) 0.0082(10) 0.0169(11) -0.0006(9) 0.0065(9) -0.0003(9)
C3 0.0174(13) 0.0138(11) 0.0256(14) 0.0020(10) 0.0106(11) 0.0032(10)
C4 0.0152(12) 0.0136(11) 0.0209(12) -0.0012(10) 0.0036(10) 0.0009(10)
C5 0.0199(14) 0.0219(14) 0.0282(15) 0.0032(12) 0.0036(12) -0.0025(11)
C6 0.0232(15) 0.0281(16) 0.0380(18) -0.0031(14) 0.0012(13) -0.0081(13)
C7 0.0249(16) 0.0397(19) 0.0305(17) -0.0090(15) -0.0037(13) -0.0015(15)
C8 0.0328(18) 0.041(2) 0.0218(15) 0.0018(14) -0.0026(13) -0.0061(15)
C9 0.0222(14) 0.0266(15) 0.0220(14) 0.0036(12) 0.0008(11) -0.0051(12)
C10 0.0144(11) 0.0122(11) 0.0157(11) 0.0032(9) 0.0039(9) 0.0001(9)
C11 0.0201(13) 0.0142(12) 0.0208(13) -0.0009(10) 0.0047(10) -0.0008(10)
C12 0.0261(15) 0.0147(12) 0.0228(14) 0.0004(10) 0.0022(11) -0.0056(11)
C13 0.0214(14) 0.0162(12) 0.0233(14) 0.0066(11) 0.0025(11) -0.0030(11)
C14 0.0179(13) 0.0185(12) 0.0184(12) 0.0062(10) 0.0054(10) 0.0026(10)
C15 0.0181(12) 0.0137(11) 0.0163(12) 0.0018(9) 0.0051(10) 0.0010(10)
C16 0.0204(13) 0.0162(12) 0.0138(11) 0.0023(9) 0.0075(10) -0.0017(10)
C17 0.0308(16) 0.0185(13) 0.0297(16) -0.0031(12) 0.0166(13) -0.0044(12)
C18 0.045(2) 0.0211(15) 0.0316(17) -0.0097(13) 0.0192(15) -0.0124(14)
C19 0.0370(19) 0.0325(17) 0.0236(15) -0.0004(13) 0.0048(13) -0.0194(15)
C20 0.0227(15) 0.0336(18) 0.0395(19) 0.0098(15) 0.0022(14) -0.0064(14)
C21 0.0201(14) 0.0216(14) 0.0313(16) 0.0048(12) 0.0048(12) -0.0010(12)
C22 0.0165(12) 0.0181(12) 0.0138(11) 0.0002(9) 0.0083(9) 0.0022(10)
C23 0.0214(13) 0.0201(13) 0.0186(12) -0.0008(10) 0.0079(10) -0.0006(11)
C24 0.0250(15) 0.0258(15) 0.0210(14) -0.0045(11) 0.0044(11) 0.0010(12)
C25 0.0244(15) 0.0294(15) 0.0187(13) 0.0015(12) 0.0036(11) 0.0058(13)
C26 0.0242(15) 0.0238(14) 0.0215(14) 0.0049(11) 0.0074(11) 0.0065(12)
C27 0.0225(14) 0.0175(13) 0.0191(13) 0.0010(10) 0.0077(11) 0.0031(11)
C28 0.0167(12) 0.0124(11) 0.0195(12) -0.0036(10) 0.0030(10) 0.0027(10)
C29 0.0214(13) 0.0169(12) 0.0160(12) -0.0018(10) 0.0002(10) 0.0056(11)
C30 0.0204(13) 0.0126(11) 0.0132(11) 0.0005(9) 0.0039(9) 0.0029(10)
C31 0.0168(13) 0.0208(13) 0.0277(15) -0.0080(12) 0.0018(11) -0.0003(11)
C32 0.0343(18) 0.0325(17) 0.0189(14) -0.0003(12) -0.0059(12) 0.0021(14)
C33 0.0258(15) 0.0243(14) 0.0155(12) 0.0039(11) 0.0075(11) 0.0000(12)
C34 0.0240(14) 0.0140(11) 0.0150(12) 0.0012(9) 0.0063(10) 0.0048(10)
C35 0.0217(14) 0.0195(13) 0.0152(12) -0.0005(10) 0.0025(10) 0.0073(11)
C36 0.0155(12) 0.0193(12) 0.0157(12) -0.0007(10) 0.0036(9) 0.0041(10)
C37 0.0342(17) 0.0215(14) 0.0301(16) 0.0123(12) 0.0143(13) 0.0088(13)
C38 0.0282(16) 0.0296(16) 0.0253(15) 0.0017(13) 0.0029(12) 0.0144(14)
C39 0.0179(14) 0.0382(19) 0.0386(18) 0.0122(15) 0.0115(13) 0.0083(14)
C40 0.0136(11) 0.0132(11) 0.0174(12) -0.0015(9) 0.0024(9) 0.0008(9)
C41 0.0150(12) 0.0130(11) 0.0200(12) -0.0012(10) -0.0006(10) -0.0001(10)
C42 0.0147(12) 0.0125(11) 0.0168(12) 0.0029(9) 0.0012(9) -0.0013(9)
C43 0.0203(13) 0.0189(13) 0.0204(13) -0.0063(10) 0.0065(11) -0.0012(11)
C44 0.0239(15) 0.0184(13) 0.0343(16) -0.0095(12) 0.0053(12) -0.0027(12)
C45 0.0207(14) 0.0195(13) 0.0259(14) 0.0023(11) 0.0077(11) -0.0062(11)
C46 0.0273(19) 0.059(3) 0.060(3) -0.013(2) 0.0063(18) -0.0024(19)
Cl3 0.0637(8) 0.0464(6) 0.0704(8) -0.0040(6) -0.0110(6) 0.0137(6)
Cl4 0.0328(6) 0.1713(18) 0.0719(9) -0.0630(11) 0.0006(6) -0.0005(8)
C47 0.0255(18) 0.038(2) 0.065(3) 0.0045(19) 0.0079(18) -0.0015(16)
Cl5 0.0275(5) 0.0548(6) 0.0757(8) -0.0025(6) 0.0148(5) 0.0056(4)
Cl6 0.0362(5) 0.0377(5) 0.0444(5) 0.0065(4) 0.0118(4) -0.0043(4)
C48 0.059(3) 0.055(3) 0.042(2) 0.009(2) -0.015(2) 0.008(2)
Cl7 0.0475(6) 0.1002(11) 0.0420(6) 0.0131(6) -0.0017(5) 0.0199(7)
Cl8 0.1610(18) 0.0496(7) 0.0911(11) -0.0257(7) -0.0900(12) 0.0328(9)

loop_
_atom_type_symbol
_atom_type_description
_atom_type_scat_dispersion_real
_atom_type_scat_dispersion_imag
_atom_type_scat_source
C C 0.0033 0.0016 'International Tables Vol C Tables 4.2.6.8 and 6.1.1.4'
H H 0.0000 0.0000 'International Tables Vol C Tables 4.2.6.8 and 6.1.1.4'
B B 0.0013 0.0007 'International Tables Vol C Tables 4.2.6.8 and 6.1.1.4'
Br Br -0.2901 2.4595 'International Tables Vol C Tables 4.2.6.8 and 6.1.1.4'
Cl Cl 0.1484 0.1585 'International Tables Vol C Tables 4.2.6.8 and 6.1.1.4'
N N 0.0061 0.0033 'International Tables Vol C Tables 4.2.6.8 and 6.1.1.4'
O O 0.0106 0.0060 'International Tables Vol C Tables 4.2.6.8 and 6.1.1.4'
P P 0.1023 0.0942 'International Tables Vol C Tables 4.2.6.8 and 6.1.1.4'
Pd Pd -0.9988 1.0072 'International Tables Vol C Tables 4.2.6.8 and 6.1.1.4'
W W -0.8490 6.8722 'International Tables Vol C Tables 4.2.6.8 and 6.1.1.4'

loop_
_geom_angle_atom_site_label_1
_geom_angle_atom_site_label_2
_geom_angle_atom_site_label_3
_geom_angle
_geom_angle_site_symmetry_1
_geom_angle_site_symmetry_3
_geom_angle_publ_flag
N2 B1 N6 108.8(2) . . ?
N2 B1 N4 110.1(2) . . ?
N6 B1 N4 106.8(2) . . ?
N2 B1 H1 110.4 . . ?
N6 B1 H1 110.4 . . ?
N4 B1 H1 110.4 . . ?
C28 N1 N2 106.3(2) . . ?
C28 N1 W1 133.80(17) . . ?
N2 N1 W1 119.53(16) . . ?
C30 N2 N1 110.2(2) . . ?
C30 N2 B1 129.3(2) . . ?
N1 N2 B1 120.4(2) . . ?
C34 N3 N4 106.4(2) . . ?
C34 N3 W1 134.17(18) . . ?
N4 N3 W1 119.29(16) . . ?
C36 N4 N3 109.6(2) . . ?
C36 N4 B1 129.4(2) . . ?
N3 N4 B1 120.8(2) . . ?
C40 N5 N6 106.4(2) . . ?
C40 N5 W1 133.37(17) . . ?
N6 N5 W1 120.07(16) . . ?
C42 N6 N5 110.0(2) . . ?
C42 N6 B1 128.9(2) . . ?
N5 N6 B1 120.7(2) . . ?
C10 P1 C1 102.46(12) . . ?
C10 P1 C4 108.30(13) . . ?
C1 P1 C4 107.32(12) . . ?
C10 P1 Pd1 117.53(9) . . ?
C1 P1 Pd1 105.97(9) . . ?
C4 P1 Pd1 114.13(9) . . ?
C2 P2 C16 101.69(12) . . ?
C2 P2 C22 111.53(13) . . ?
C16 P2 C22 106.25(13) . . ?
C2 P2 Pd1 104.54(9) . . ?
C16 P2 Pd1 109.50(10) . . ?
C22 P2 Pd1 121.59(9) . . ?
P2 Pd1 P1 87.77(3) . . ?
P2 Pd1 Cl2 89.38(3) . . ?
P1 Pd1 Cl2 176.44(3) . . ?
P2 Pd1 Cl1 174.60(3) . . ?
P1 Pd1 Cl1 89.32(3) . . ?
Cl2 Pd1 Cl1 93.35(3) . . ?
C3 W1 C1 108.53(11) . . ?
C3 W1 C2 70.87(11) . . ?
C1 W1 C2 38.18(10) . . ?
C3 W1 N5 92.33(10) . . ?
C1 W1 N5 89.81(9) . . ?
C2 W1 N5 97.36(9) . . ?
C3 W1 N3 83.45(10) . . ?
C1 W1 N3 164.55(9) . . ?
C2 W1 N3 154.07(10) . . ?
N5 W1 N3 79.75(8) . . ?
C3 W1 N1 164.97(10) . . ?
C1 W1 N1 86.47(9) . . ?
C2 W1 N1 124.15(10) . . ?
N5 W1 N1 86.52(8) . . ?
N3 W1 N1 81.60(8) . . ?
C3 W1 Br1 92.28(8) . . ?
C1 W1 Br1 103.58(7) . . ?
C2 W1 Br1 99.00(7) . . ?
N5 W1 Br1 163.63(5) . . ?
N3 W1 Br1 85.18(6) . . ?
N1 W1 Br1 84.96(6) . . ?
C2 C1 P1 118.16(19) . . ?
C2 C1 W1 71.23(16) . . ?
P1 C1 W1 160.09(15) . . ?
C1 C2 P2 119.1(2) . . ?
C1 C2 W1 70.59(15) . . ?
P2 C2 W1 170.26(16) . . ?
O1 C3 W1 177.1(3) . . ?
C9 C4 C5 119.7(3) . . ?
C9 C4 P1 122.1(2) . . ?
C5 C4 P1 118.2(2) . . ?
C6 C5 C4 119.9(3) . . ?
C6 C5 H5 120.1 . . ?
C4 C5 H5 120.1 . . ?
C5 C6 C7 120.3(3) . . ?
C5 C6 H6 119.9 . . ?
C7 C6 H6 119.9 . . ?
C8 C7 C6 119.8(3) . . ?
C8 C7 H7 120.1 . . ?
C6 C7 H7 120.1 . . ?
C7 C8 C9 120.3(3) . . ?
C7 C8 H8 119.9 . . ?
C9 C8 H8 119.9 . . ?
C4 C9 C8 120.1(3) . . ?
C4 C9 H9 120.0 . . ?
C8 C9 H9 120.0 . . ?
C11 C10 C15 120.1(2) . . ?
C11 C10 P1 120.6(2) . . ?
C15 C10 P1 119.2(2) . . ?
C12 C11 C10 119.4(3) . . ?
C12 C11 H11 120.3 . . ?
C10 C11 H11 120.3 . . ?
C13 C12 C11 120.7(3) . . ?
C13 C12 H12 119.7 . . ?
C11 C12 H12 119.7 . . ?
C14 C13 C12 120.0(3) . . ?
C14 C13 H13 120.0 . . ?
C12 C13 H13 120.0 . . ?
C13 C14 C15 120.3(3) . . ?
C13 C14 H14 119.8 . . ?
C15 C14 H14 119.8 . . ?
C14 C15 C10 119.6(3) . . ?
C14 C15 H15 120.2 . . ?
C10 C15 H15 120.2 . . ?
C17 C16 C21 119.5(3) . . ?
C17 C16 P2 121.7(2) . . ?
C21 C16 P2 118.8(2) . . ?
C18 C17 C16 120.0(3) . . ?
C18 C17 H17 120.0 . . ?
C16 C17 H17 120.0 . . ?
C19 C18 C17 120.3(3) . . ?
C19 C18 H18 119.8 . . ?
C17 C18 H18 119.8 . . ?
C18 C19 C20 120.3(3) . . ?
C18 C19 H19 119.9 . . ?
C20 C19 H19 119.9 . . ?
C19 C20 C21 120.0(3) . . ?
C19 C20 H20 120.0 . . ?
C21 C20 H20 120.0 . . ?
C20 C21 C16 119.9(3) . . ?
C20 C21 H21 120.1 . . ?
C16 C21 H21 120.1 . . ?
C27 C22 C23 120.1(3) . . ?
C27 C22 P2 120.4(2) . . ?
C23 C22 P2 119.5(2) . . ?
C24 C23 C22 119.7(3) . . ?
C24 C23 H23 120.2 . . ?
C22 C23 H23 120.2 . . ?
C23 C24 C25 120.0(3) . . ?
C23 C24 H24 120.0 . . ?
C25 C24 H24 120.0 . . ?
C26 C25 C24 120.3(3) . . ?
C26 C25 H25 119.9 . . ?
C24 C25 H25 119.9 . . ?
C25 C26 C27 119.9(3) . . ?
C25 C26 H26 120.0 . . ?
C27 C26 H26 120.0 . . ?
C22 C27 C26 120.0(3) . . ?
C22 C27 H27 120.0 . . ?
C26 C27 H27 120.0 . . ?
N1 C28 C29 109.8(2) . . ?
N1 C28 C31 124.6(2) . . ?
C29 C28 C31 125.6(3) . . ?
C30 C29 C28 105.9(2) . . ?
C30 C29 C32 126.9(3) . . ?
C28 C29 C32 127.2(3) . . ?
N2 C30 C29 107.8(2) . . ?
N2 C30 C33 122.9(3) . . ?
C29 C30 C33 129.2(3) . . ?
C28 C31 H31A 109.5 . . ?
C28 C31 H31B 109.5 . . ?
H31A C31 H31B 109.5 . . ?
C28 C31 H31C 109.5 . . ?
H31A C31 H31C 109.5 . . ?
H31B C31 H31C 109.5 . . ?
C29 C32 H32A 109.5 . . ?
C29 C32 H32B 109.5 . . ?
H32A C32 H32B 109.5 . . ?
C29 C32 H32C 109.5 . . ?
H32A C32 H32C 109.5 . . ?
H32B C32 H32C 109.5 . . ?
C30 C33 H33A 109.5 . . ?
C30 C33 H33B 109.5 . . ?
H33A C33 H33B 109.5 . . ?
C30 C33 H33C 109.5 . . ?
H33A C33 H33C 109.5 . . ?
H33B C33 H33C 109.5 . . ?
N3 C34 C35 109.9(2) . . ?
N3 C34 C37 125.5(3) . . ?
C35 C34 C37 124.6(3) . . ?
C36 C35 C34 105.6(2) . . ?
C36 C35 C38 128.3(3) . . ?
C34 C35 C38 126.1(3) . . ?
N4 C36 C35 108.5(2) . . ?
N4 C36 C39 122.8(3) . . ?
C35 C36 C39 128.7(3) . . ?
C34 C37 H37A 109.5 . . ?
C34 C37 H37B 109.5 . . ?
H37A C37 H37B 109.5 . . ?
C34 C37 H37C 109.5 . . ?
H37A C37 H37C 109.5 . . ?
H37B C37 H37C 109.5 . . ?
C35 C38 H38A 109.5 . . ?
C35 C38 H38B 109.5 . . ?
H38A C38 H38B 109.5 . . ?
C35 C38 H38C 109.5 . . ?
H38A C38 H38C 109.5 . . ?
H38B C38 H38C 109.5 . . ?
C36 C39 H39A 109.5 . . ?
C36 C39 H39B 109.5 . . ?
H39A C39 H39B 109.5 . . ?
C36 C39 H39C 109.5 . . ?
H39A C39 H39C 109.5 . . ?
H39B C39 H39C 109.5 . . ?
N5 C40 C41 109.8(2) . . ?
N5 C40 C43 123.8(2) . . ?
C41 C40 C43 126.4(2) . . ?
C42 C41 C40 105.6(2) . . ?
C42 C41 C44 127.0(3) . . ?
C40 C41 C44 127.4(3) . . ?
N6 C42 C41 108.2(2) . . ?
N6 C42 C45 122.9(2) . . ?
C41 C42 C45 128.9(3) . . ?
C40 C43 H43A 109.5 . . ?
C40 C43 H43B 109.5 . . ?
H43A C43 H43B 109.5 . . ?
C40 C43 H43C 109.5 . . ?
H43A C43 H43C 109.5 . . ?
H43B C43 H43C 109.5 . . ?
C41 C44 H44A 109.5 . . ?
C41 C44 H44B 109.5 . . ?
H44A C44 H44B 109.5 . . ?
C41 C44 H44C 109.5 . . ?
H44A C44 H44C 109.5 . . ?
H44B C44 H44C 109.5 . . ?
C42 C45 H45A 109.5 . . ?
C42 C45 H45B 109.5 . . ?
H45A C45 H45B 109.5 . . ?
C42 C45 H45C 109.5 . . ?
H45A C45 H45C 109.5 . . ?
H45B C45 H45C 109.5 . . ?
Cl4 C46 Cl3 111.4(2) . . ?
Cl4 C46 H46A 109.3 . . ?
Cl3 C46 H46A 109.3 . . ?
Cl4 C46 H46B 109.3 . . ?
Cl3 C46 H46B 109.3 . . ?
H46A C46 H46B 108.0 . . ?
Cl5 C47 Cl6 111.8(2) . . ?
Cl5 C47 H47A 109.3 . . ?
Cl6 C47 H47A 109.3 . . ?
Cl5 C47 H47B 109.3 . . ?
Cl6 C47 H47B 109.3 . . ?
H47A C47 H47B 107.9 . . ?
Cl8 C48 Cl7 110.6(2) . . ?
Cl8 C48 H48A 109.5 . . ?
Cl7 C48 H48A 109.5 . . ?
Cl8 C48 H48B 109.5 . . ?
Cl7 C48 H48B 109.5 . . ?
H48A C48 H48B 108.1 . . ?

loop_
_geom_bond_atom_site_label_1
_geom_bond_atom_site_label_2
_geom_bond_distance
_geom_bond_site_symmetry_2
_geom_bond_publ_flag
B1 N2 1.520(4) . ?
B1 N6 1.530(4) . ?
B1 N4 1.542(4) . ?
B1 H1 1.0000 . ?
Br1 W1 2.5551(4) . ?
Cl1 Pd1 2.3363(8) . ?
Cl2 Pd1 2.3355(7) . ?
N1 C28 1.346(4) . ?
N1 N2 1.371(3) . ?
N1 W1 2.225(2) . ?
N2 C30 1.348(3) . ?
N3 C34 1.350(3) . ?
N3 N4 1.373(3) . ?
N3 W1 2.218(2) . ?
N4 C36 1.343(3) . ?
N5 C40 1.353(3) . ?
N5 N6 1.372(3) . ?
N5 W1 2.175(2) . ?
N6 C42 1.346(3) . ?
O1 C3 1.140(4) . ?
P1 C10 1.805(3) . ?
P1 C1 1.805(3) . ?
P1 C4 1.808(3) . ?
P1 Pd1 2.2477(7) . ?
P2 C2 1.805(3) . ?
P2 C16 1.809(3) . ?
P2 C22 1.811(3) . ?
P2 Pd1 2.2406(7) . ?
W1 C3 1.988(3) . ?
W1 C1 2.035(3) . ?
W1 C2 2.043(2) . ?
C1 C2 1.334(4) . ?
C4 C9 1.386(4) . ?
C4 C5 1.393(4) . ?
C5 C6 1.386(5) . ?
C5 H5 0.9500 . ?
C6 C7 1.388(5) . ?
C6 H6 0.9500 . ?
C7 C8 1.381(5) . ?
C7 H7 0.9500 . ?
C8 C9 1.387(5) . ?
C8 H8 0.9500 . ?
C9 H9 0.9500 . ?
C10 C11 1.391(4) . ?
C10 C15 1.400(3) . ?
C11 C12 1.388(4) . ?
C11 H11 0.9500 . ?
C12 C13 1.384(4) . ?
C12 H12 0.9500 . ?
C13 C14 1.382(4) . ?
C13 H13 0.9500 . ?
C14 C15 1.386(4) . ?
C14 H14 0.9500 . ?
C15 H15 0.9500 . ?
C16 C17 1.385(4) . ?
C16 C21 1.394(4) . ?
C17 C18 1.384(5) . ?
C17 H17 0.9500 . ?
C18 C19 1.373(5) . ?
C18 H18 0.9500 . ?
C19 C20 1.378(5) . ?
C19 H19 0.9500 . ?
C20 C21 1.388(5) . ?
C20 H20 0.9500 . ?
C21 H21 0.9500 . ?
C22 C27 1.389(4) . ?
C22 C23 1.390(4) . ?
C23 C24 1.389(4) . ?
C23 H23 0.9500 . ?
C24 C25 1.392(4) . ?
C24 H24 0.9500 . ?
C25 C26 1.378(5) . ?
C25 H25 0.9500 . ?
C26 C27 1.391(4) . ?
C26 H26 0.9500 . ?
C27 H27 0.9500 . ?
C28 C29 1.397(4) . ?
C28 C31 1.492(4) . ?
C29 C30 1.379(4) . ?
C29 C32 1.497(4) . ?
C30 C33 1.488(4) . ?
C31 H31A 0.9800 . ?
C31 H31B 0.9800 . ?
C31 H31C 0.9800 . ?
C32 H32A 0.9800 . ?
C32 H32B 0.9800 . ?
C32 H32C 0.9800 . ?
C33 H33A 0.9800 . ?
C33 H33B 0.9800 . ?
C33 H33C 0.9800 . ?
C34 C35 1.389(4) . ?
C34 C37 1.491(4) . ?
C35 C36 1.382(4) . ?
C35 C38 1.488(4) . ?
C36 C39 1.484(4) . ?
C37 H37A 0.9800 . ?
C37 H37B 0.9800 . ?
C37 H37C 0.9800 . ?
C38 H38A 0.9800 . ?
C38 H38B 0.9800 . ?
C38 H38C 0.9800 . ?
C39 H39A 0.9800 . ?
C39 H39B 0.9800 . ?
C39 H39C 0.9800 . ?
C40 C41 1.396(4) . ?
C40 C43 1.485(4) . ?
C41 C42 1.384(4) . ?
C41 C44 1.490(4) . ?
C42 C45 1.496(4) . ?
C43 H43A 0.9800 . ?
C43 H43B 0.9800 . ?
C43 H43C 0.9800 . ?
C44 H44A 0.9800 . ?
C44 H44B 0.9800 . ?
C44 H44C 0.9800 . ?
C45 H45A 0.9800 . ?
C45 H45B 0.9800 . ?
C45 H45C 0.9800 . ?
C46 Cl4 1.719(4) . ?
C46 Cl3 1.757(5) . ?
C46 H46A 0.9900 . ?
C46 H46B 0.9900 . ?
C47 Cl5 1.744(4) . ?
C47 Cl6 1.761(4) . ?
C47 H47A 0.9900 . ?
C47 H47B 0.9900 . ?
C48 Cl8 1.723(5) . ?
C48 Cl7 1.770(5) . ?
C48 H48A 0.9900 . ?
C48 H48B 0.9900 . ?

loop_
_geom_torsion_atom_site_label_1
_geom_torsion_atom_site_label_2
_geom_torsion_atom_site_label_3
_geom_torsion_atom_site_label_4
_geom_torsion
_geom_torsion_site_symmetry_1
_geom_torsion_site_symmetry_2
_geom_torsion_site_symmetry_3
_geom_torsion_site_symmetry_4
_geom_torsion_publ_flag
C28 N1 N2 C30 1.0(3) . . . . ?
W1 N1 N2 C30 -172.93(16) . . . . ?
C28 N1 N2 B1 -178.2(2) . . . . ?
W1 N1 N2 B1 7.9(3) . . . . ?
N6 B1 N2 C30 118.0(3) . . . . ?
N4 B1 N2 C30 -125.3(3) . . . . ?
N6 B1 N2 N1 -63.0(3) . . . . ?
N4 B1 N2 N1 53.7(3) . . . . ?
C34 N3 N4 C36 -0.4(3) . . . . ?
W1 N3 N4 C36 176.41(18) . . . . ?
C34 N3 N4 B1 -177.0(2) . . . . ?
W1 N3 N4 B1 -0.2(3) . . . . ?
N2 B1 N4 C36 125.4(3) . . . . ?
N6 B1 N4 C36 -116.7(3) . . . . ?
N2 B1 N4 N3 -58.7(3) . . . . ?
N6 B1 N4 N3 59.2(3) . . . . ?
C40 N5 N6 C42 0.3(3) . . . . ?
W1 N5 N6 C42 175.68(17) . . . . ?
C40 N5 N6 B1 174.2(2) . . . . ?
W1 N5 N6 B1 -10.4(3) . . . . ?
N2 B1 N6 C42 -122.0(3) . . . . ?
N4 B1 N6 C42 119.2(3) . . . . ?
N2 B1 N6 N5 65.3(3) . . . . ?
N4 B1 N6 N5 -53.4(3) . . . . ?
C10 P1 C1 C2 118.8(2) . . . . ?
C4 P1 C1 C2 -127.3(2) . . . . ?
Pd1 P1 C1 C2 -4.9(2) . . . . ?
C10 P1 C1 W1 4.9(5) . . . . ?
C4 P1 C1 W1 118.8(4) . . . . ?
Pd1 P1 C1 W1 -118.9(4) . . . . ?
P1 C1 C2 P2 19.5(3) . . . . ?
W1 C1 C2 P2 -179.7(2) . . . . ?
P1 C1 C2 W1 -160.80(19) . . . . ?
C16 P2 C2 C1 90.1(2) . . . . ?
C22 P2 C2 C1 -157.0(2) . . . . ?
Pd1 P2 C2 C1 -23.9(2) . . . . ?
C10 P1 C4 C9 -4.1(3) . . . . ?
C1 P1 C4 C9 -114.1(2) . . . . ?
Pd1 P1 C4 C9 128.8(2) . . . . ?
C10 P1 C4 C5 174.2(2) . . . . ?
C1 P1 C4 C5 64.3(2) . . . . ?
Pd1 P1 C4 C5 -52.8(2) . . . . ?
C9 C4 C5 C6 0.9(4) . . . . ?
P1 C4 C5 C6 -177.5(2) . . . . ?
C4 C5 C6 C7 0.2(5) . . . . ?
C5 C6 C7 C8 -0.4(5) . . . . ?
C6 C7 C8 C9 -0.5(6) . . . . ?
C5 C4 C9 C8 -1.8(5) . . . . ?
P1 C4 C9 C8 176.5(3) . . . . ?
C7 C8 C9 C4 1.6(5) . . . . ?
C1 P1 C10 C11 -123.1(2) . . . . ?
C4 P1 C10 C11 123.7(2) . . . . ?
Pd1 P1 C10 C11 -7.4(3) . . . . ?
C1 P1 C10 C15 52.6(2) . . . . ?
C4 P1 C10 C15 -60.6(2) . . . . ?
Pd1 P1 C10 C15 168.27(19) . . . . ?
C15 C10 C11 C12 0.5(4) . . . . ?
P1 C10 C11 C12 176.2(2) . . . . ?
C10 C11 C12 C13 -0.2(5) . . . . ?
C11 C12 C13 C14 0.2(5) . . . . ?
C12 C13 C14 C15 -0.7(4) . . . . ?
C13 C14 C15 C10 1.1(4) . . . . ?
C11 C10 C15 C14 -1.0(4) . . . . ?
P1 C10 C15 C14 -176.7(2) . . . . ?
C2 P2 C16 C17 31.3(3) . . . . ?
C22 P2 C16 C17 -85.5(3) . . . . ?
Pd1 P2 C16 C17 141.5(2) . . . . ?
C2 P2 C16 C21 -147.5(2) . . . . ?
C22 P2 C16 C21 95.7(2) . . . . ?
Pd1 P2 C16 C21 -37.3(2) . . . . ?
C21 C16 C17 C18 0.5(5) . . . . ?
P2 C16 C17 C18 -178.3(2) . . . . ?
C16 C17 C18 C19 -0.2(5) . . . . ?
C17 C18 C19 C20 -0.2(5) . . . . ?
C18 C19 C20 C21 0.2(5) . . . . ?
C19 C20 C21 C16 0.1(5) . . . . ?
C17 C16 C21 C20 -0.5(5) . . . . ?
P2 C16 C21 C20 178.3(3) . . . . ?
C2 P2 C22 C27 -86.4(2) . . . . ?
C16 P2 C22 C27 23.5(3) . . . . ?
Pd1 P2 C22 C27 149.53(19) . . . . ?
C2 P2 C22 C23 93.6(2) . . . . ?
C16 P2 C22 C23 -156.4(2) . . . . ?
Pd1 P2 C22 C23 -30.4(3) . . . . ?
C27 C22 C23 C24 2.0(4) . . . . ?
P2 C22 C23 C24 -178.1(2) . . . . ?
C22 C23 C24 C25 -0.8(4) . . . . ?
C23 C24 C25 C26 -0.8(5) . . . . ?
C24 C25 C26 C27 1.2(5) . . . . ?
C23 C22 C27 C26 -1.5(4) . . . . ?
P2 C22 C27 C26 178.5(2) . . . . ?
C25 C26 C27 C22 -0.1(4) . . . . ?
N2 N1 C28 C29 -1.1(3) . . . . ?
W1 N1 C28 C29 171.60(19) . . . . ?
N2 N1 C28 C31 -179.8(2) . . . . ?
W1 N1 C28 C31 -7.2(4) . . . . ?
N1 C28 C29 C30 0.8(3) . . . . ?
C31 C28 C29 C30 179.5(3) . . . . ?
N1 C28 C29 C32 -178.8(3) . . . . ?
C31 C28 C29 C32 -0.1(5) . . . . ?
N1 N2 C30 C29 -0.5(3) . . . . ?
B1 N2 C30 C29 178.5(2) . . . . ?
N1 N2 C30 C33 178.0(2) . . . . ?
B1 N2 C30 C33 -3.0(4) . . . . ?
C28 C29 C30 N2 -0.1(3) . . . . ?
C32 C29 C30 N2 179.5(3) . . . . ?
C28 C29 C30 C33 -178.5(3) . . . . ?
C32 C29 C30 C33 1.1(5) . . . . ?
N4 N3 C34 C35 0.1(3) . . . . ?
W1 N3 C34 C35 -176.1(2) . . . . ?
N4 N3 C34 C37 -179.5(3) . . . . ?
W1 N3 C34 C37 4.3(5) . . . . ?
N3 C34 C35 C36 0.3(3) . . . . ?
C37 C34 C35 C36 179.9(3) . . . . ?
N3 C34 C35 C38 178.3(3) . . . . ?
C37 C34 C35 C38 -2.1(5) . . . . ?
N3 N4 C36 C35 0.6(3) . . . . ?
B1 N4 C36 C35 176.9(3) . . . . ?
N3 N4 C36 C39 179.9(3) . . . . ?
B1 N4 C36 C39 -3.9(5) . . . . ?
C34 C35 C36 N4 -0.6(3) . . . . ?
C38 C35 C36 N4 -178.5(3) . . . . ?
C34 C35 C36 C39 -179.8(3) . . . . ?
C38 C35 C36 C39 2.3(5) . . . . ?
N6 N5 C40 C41 0.2(3) . . . . ?
W1 N5 C40 C41 -174.34(19) . . . . ?
N6 N5 C40 C43 -179.9(3) . . . . ?
W1 N5 C40 C43 5.6(4) . . . . ?
N5 C40 C41 C42 -0.5(3) . . . . ?
C43 C40 C41 C42 179.5(3) . . . . ?
N5 C40 C41 C44 179.1(3) . . . . ?
C43 C40 C41 C44 -0.8(5) . . . . ?
N5 N6 C42 C41 -0.7(3) . . . . ?
B1 N6 C42 C41 -174.0(3) . . . . ?
N5 N6 C42 C45 179.8(3) . . . . ?
B1 N6 C42 C45 6.5(4) . . . . ?
C40 C41 C42 N6 0.7(3) . . . . ?
C44 C41 C42 N6 -178.9(3) . . . . ?
C40 C41 C42 C45 -179.8(3) . . . . ?
C44 C41 C42 C45 0.5(5) . . . . ?
